data_7701876
loop_
_publ_author_name
'Alvarez-Miguel, Lucia'
'\'Alvarez-Miguel, Ines'
'Mart\'in \'Alvarez, Jose Miguel'
'Alvarez, Celedonio M.'
'Rogez, Guillaume'
'Garc\'ia-Rodr\'iguez, Ra\'ul'
'Miguel, Daniel'

_publ_section_title
;
 Copper complexes for the promotion of iminopyridine ligands derived from
 \b-alanine and self-aldol additions: Relaxivity and cytotoxic properties
;
_journal_name_full 'Dalton Transactions'
_journal_paper_doi 10.1039/C9DT03822A
_journal_year 2019
_chemical_formula_moiety 'C10 H9 Cu N3 O3'
_chemical_formula_sum 'C10 H9 Cu N3 O3'
_chemical_formula_weight 282.74
_space_group_crystal_system monoclinic
_space_group_IT_number 14
_space_group_name_Hall '-P 2yn'
_space_group_name_H-M_alt 'P 1 21/n 1'
_atom_sites_solution_hydrogens geom
_audit_creation_date 2016-04-22
_audit_creation_method
;
Olex2 1.2
(compiled 2016.02.19 svn.r3266 for OlexSys, GUI svn.r5155)
;
_audit_update_record
;
2019-09-24 deposited with the CCDC.	2019-11-11 downloaded from the CCDC.
;
_cell_angle_alpha 90
_cell_angle_beta 106.101(3)
_cell_angle_gamma 90
_cell_formula_units_Z 4
_cell_length_a 8.6356(3)
_cell_length_b 9.5813(3)
_cell_length_c 13.5642(4)
_cell_measurement_reflns_used 2039
_cell_measurement_temperature 297.15
_cell_measurement_theta_max 28.6863
_cell_measurement_theta_min 2.1213
_cell_volume 1078.28(6)
_computing_cell_refinement
;
CrysAlisPro, Oxford Diffraction Ltd.,
Version 1.171.34.40 (release 27-08-2010 CrysAlis171 .NET)
(compiled Aug 27 2010,11:50:40)
;
_computing_data_collection
;
CrysAlisPro, Oxford Diffraction Ltd.,
Version 1.171.34.40 (release 27-08-2010 CrysAlis171 .NET)
(compiled Aug 27 2010,11:50:40)
;
_computing_data_reduction
;
CrysAlisPro, Oxford Diffraction Ltd.,
Version 1.171.34.40 (release 27-08-2010 CrysAlis171 .NET)
(compiled Aug 27 2010,11:50:40)
;
_computing_molecular_graphics 'Olex2 (Dolomanov et al., 2009)'
_computing_publication_material 'Olex2 (Dolomanov et al., 2009)'
_computing_structure_refinement 'ShelXL (Sheldrick, 2015)'
_diffrn_ambient_temperature 297.15
_diffrn_detector_area_resol_mean 10.4757
_diffrn_measured_fraction_theta_full 1.000
_diffrn_measured_fraction_theta_max 0.859
_diffrn_measurement_details
;
#__ type_ start__ end____ width___ exp.time_
  1 omega -101.00  -56.00   1.0000    9.1700
omega____ theta____ kappa____ phi______ frames
    -      -19.7470  179.0000   90.0000 45

#__ type_ start__ end____ width___ exp.time_
  2 omega  -52.00   64.00   1.0000    9.1700
omega____ theta____ kappa____ phi______ frames
    -       21.5439  -37.0000    0.0000 116

#__ type_ start__ end____ width___ exp.time_
  3 omega  -31.00   38.00   1.0000    9.1700
omega____ theta____ kappa____ phi______ frames
    -       21.5439  -77.0000  -60.0000 69
;
_diffrn_measurement_device_type 'SuperNova, Dual, Cu at zero, Atlas'
_diffrn_measurement_method '\w scans'
_diffrn_orient_matrix_UB_11 -0.0818166000
_diffrn_orient_matrix_UB_12 0.0152315000
_diffrn_orient_matrix_UB_13 -0.0252330000
_diffrn_orient_matrix_UB_21 -0.0055556000
_diffrn_orient_matrix_UB_22 -0.0621912000
_diffrn_orient_matrix_UB_23 -0.0291549000
_diffrn_orient_matrix_UB_31 -0.0242241000
_diffrn_orient_matrix_UB_32 -0.0370967000
_diffrn_orient_matrix_UB_33 0.0384475000
_diffrn_radiation_monochromator mirror
_diffrn_radiation_type MoK\a
_diffrn_radiation_wavelength 0.71073
_diffrn_reflns_av_R_equivalents 0.0212
_diffrn_reflns_av_unetI/netI 0.0368
_diffrn_reflns_Laue_measured_fraction_full 1.000
_diffrn_reflns_Laue_measured_fraction_max 0.859
_diffrn_reflns_limit_h_max 5
_diffrn_reflns_limit_h_min -11
_diffrn_reflns_limit_k_max 11
_diffrn_reflns_limit_k_min -12
_diffrn_reflns_limit_l_max 18
_diffrn_reflns_limit_l_min -11
_diffrn_reflns_number 4505
_diffrn_reflns_point_group_measured_fraction_full 1.000
_diffrn_reflns_point_group_measured_fraction_max 0.859
_diffrn_reflns_theta_full 26.000
_diffrn_reflns_theta_max 28.750
_diffrn_reflns_theta_min 2.518
_diffrn_source 'SuperNova (Mo) X-ray Source'
_exptl_absorpt_coefficient_mu 2.024
_exptl_absorpt_correction_T_max 0.801
_exptl_absorpt_correction_T_min 0.630
_exptl_absorpt_correction_type analytical
_exptl_absorpt_process_details
;
CrysAlisPro, Oxford Diffraction Ltd.,
Version 1.171.34.40 (release 27-08-2010 CrysAlis171 .NET)
(compiled Aug 27 2010,11:50:40)
Analytical numeric absorption correction using a multifaceted crystal
			model based on expressions derived by R.C. Clark & J.S. Reid.
(Clark, R. C. & Reid, J. S. (1995). Acta Cryst. A51, 887-897)
;
_exptl_crystal_colour 'dark blue'
_exptl_crystal_colour_modifier dark
_exptl_crystal_colour_primary blue
_exptl_crystal_density_diffrn 1.742
_exptl_crystal_description prism
_exptl_crystal_F_000 572
_exptl_crystal_size_max 0.353
_exptl_crystal_size_mid 0.2863
_exptl_crystal_size_min 0.128
_refine_diff_density_max 0.388
_refine_diff_density_min -0.267
_refine_diff_density_rms 0.066
_refine_ls_extinction_method none
_refine_ls_goodness_of_fit_ref 1.060
_refine_ls_hydrogen_treatment constr
_refine_ls_matrix_type full
_refine_ls_number_parameters 154
_refine_ls_number_reflns 2411
_refine_ls_number_restraints 0
_refine_ls_restrained_S_all 1.060
_refine_ls_R_factor_all 0.0479
_refine_ls_R_factor_gt 0.0342
_refine_ls_shift/su_max 0.001
_refine_ls_shift/su_mean 0.000
_refine_ls_structure_factor_coef Fsqd
_refine_ls_weighting_details 'w=1/[\s^2^(Fo^2^)+(0.0343P)^2^+0.3673P] where P=(Fo^2^+2Fc^2^)/3'
_refine_ls_weighting_scheme calc
_refine_ls_wR_factor_gt 0.0776
_refine_ls_wR_factor_ref 0.0861
_reflns_Friedel_coverage 0.000
_reflns_number_gt 1934
_reflns_number_total 2411
_reflns_threshold_expression 'I > 2\s(I)'
_cod_data_source_file c9dt03822a2.cif
_cod_data_source_block Compound_11_dm351a
_cod_original_cell_volume 1078.29(6)
_cod_database_code 7701876
_chemical_oxdiff_formula 'C10 H9 N3 O3 Cu1 '
_shelx_space_group_comment
;
The symmetry employed for this shelxl refinement is uniquely defined
by the following loop, which should always be used as a source of
symmetry information in preference to the above space-group names.
They are only intended as comments.
;
_reflns_odcompleteness_completeness 99.91
_reflns_odcompleteness_iscentric 1
_reflns_odcompleteness_theta 26.32
_olex2_refinement_description
;
1. Fixed Uiso
 At 1.2 times of:
  All C(H) groups, All C(H,H) groups
2.a Secondary CH2 refined with riding coordinates:
 C17(H17A,H17B), C18(H18A,H18B)
2.b Aromatic/amide H refined with riding coordinates:
 C11(H11), C12(H12), C13(H13), C14(H14), C16(H16)
;
_shelx_shelxl_version_number 2014/7
_olex2_submission_special_instructions 'No special instructions were received'

loop_
_space_group_symop_operation_xyz
'x, y, z'
'-x+1/2, y+1/2, -z+1/2'
'-x, -y, -z'
'x-1/2, -y-1/2, z-1/2'

loop_
_atom_site_label
_atom_site_type_symbol
_atom_site_fract_x
_atom_site_fract_y
_atom_site_fract_z
_atom_site_U_iso_or_equiv
_atom_site_adp_type
_atom_site_occupancy
_atom_site_site_symmetry_order
_atom_site_calc_flag
_atom_site_refinement_flags_posn
Cu1 Cu 0.85792(4) 0.38334(4) 0.17190(2) 0.03529(13) Uani 1 1 d .
N1 N 0.8477(3) 0.5348(2) 0.06533(16) 0.0357(5) Uani 1 1 d .
N2 N 0.6949(3) 0.3004(2) 0.05428(15) 0.0328(5) Uani 1 1 d .
N3 N 1.0462(3) 0.4651(3) 0.27355(18) 0.0479(6) Uani 1 1 d .
C1 C 1.1686(5) 0.4428(4) 0.3146(2) 0.0480(8) Uani 1 1 d .
O1 O 0.8769(3) 0.2129(2) 0.25136(14) 0.0542(6) Uani 1 1 d .
O2 O 0.8473(2) -0.0061(2) 0.28689(15) 0.0491(5) Uani 1 1 d .
O3 O 1.3094(4) 0.4256(4) 0.3628(2) 0.0942(10) Uani 1 1 d .
C11 C 0.9270(4) 0.6550(3) 0.0750(2) 0.0451(7) Uani 1 1 d .
H11 H 1.0014 0.6759 0.1373 0.054 Uiso 1 1 calc R
C12 C 0.9027(4) 0.7503(3) -0.0047(3) 0.0491(8) Uani 1 1 d .
H12 H 0.9600 0.8337 0.0040 0.059 Uiso 1 1 calc R
C13 C 0.7935(4) 0.7201(3) -0.0962(2) 0.0495(8) Uani 1 1 d .
H13 H 0.7774 0.7820 -0.1509 0.059 Uiso 1 1 calc R
C14 C 0.7074(4) 0.5974(3) -0.1069(2) 0.0428(7) Uani 1 1 d .
H14 H 0.6306 0.5759 -0.1680 0.051 Uiso 1 1 calc R
C15 C 0.7380(3) 0.5074(3) -0.02453(19) 0.0343(6) Uani 1 1 d .
C16 C 0.6558(3) 0.3738(3) -0.02666(19) 0.0356(6) Uani 1 1 d .
H16 H 0.5780 0.3438 -0.0850 0.043 Uiso 1 1 calc R
C17 C 0.6199(4) 0.1664(3) 0.0613(2) 0.0415(7) Uani 1 1 d .
H17A H 0.5632 0.1342 -0.0070 0.050 Uiso 1 1 calc R
H17B H 0.5419 0.1768 0.1003 0.050 Uiso 1 1 calc R
C18 C 0.7451(4) 0.0605(3) 0.1126(2) 0.0419(7) Uani 1 1 d .
H18A H 0.8266 0.0562 0.0758 0.050 Uiso 1 1 calc R
H18B H 0.6944 -0.0305 0.1076 0.050 Uiso 1 1 calc R
C19 C 0.8272(3) 0.0914(3) 0.2251(2) 0.0394(7) Uani 1 1 d .

loop_
_atom_site_aniso_label
_atom_site_aniso_U_11
_atom_site_aniso_U_22
_atom_site_aniso_U_33
_atom_site_aniso_U_23
_atom_site_aniso_U_13
_atom_site_aniso_U_12
Cu1 0.0378(2) 0.0341(2) 0.02823(18) -0.00369(13) -0.00037(13) -0.00297(16)
N1 0.0360(13) 0.0329(13) 0.0357(11) -0.0027(10) 0.0056(10) -0.0017(11)
N2 0.0338(12) 0.0318(13) 0.0295(10) -0.0024(9) 0.0031(9) -0.0037(10)
N3 0.0472(16) 0.0493(17) 0.0424(14) -0.0099(12) 0.0041(13) -0.0080(14)
C1 0.064(2) 0.0437(19) 0.0330(15) -0.0014(13) 0.0082(16) 0.0037(17)
O1 0.0746(16) 0.0375(13) 0.0361(10) 0.0037(9) -0.0089(10) -0.0060(12)
O2 0.0403(12) 0.0502(14) 0.0518(12) 0.0202(10) 0.0044(10) -0.0017(11)
O3 0.0617(18) 0.132(3) 0.0717(18) 0.0028(18) -0.0108(15) 0.0303(19)
C11 0.0401(17) 0.0396(18) 0.0510(17) -0.0072(14) 0.0051(14) -0.0067(14)
C12 0.0463(18) 0.0312(17) 0.073(2) 0.0022(15) 0.0216(17) -0.0058(14)
C13 0.0467(18) 0.0441(19) 0.0567(18) 0.0131(16) 0.0129(16) 0.0016(16)
C14 0.0416(16) 0.0439(18) 0.0396(15) 0.0070(13) 0.0059(13) 0.0024(14)
C15 0.0318(14) 0.0347(15) 0.0348(13) 0.0008(12) 0.0063(11) 0.0006(12)
C16 0.0324(14) 0.0403(16) 0.0288(12) -0.0024(11) -0.0002(11) -0.0026(13)
C17 0.0433(17) 0.0403(17) 0.0348(14) -0.0007(12) 0.0006(12) -0.0133(14)
C18 0.0542(19) 0.0300(15) 0.0404(15) -0.0010(12) 0.0116(14) -0.0048(14)
C19 0.0318(15) 0.0449(19) 0.0397(15) 0.0067(13) 0.0067(12) 0.0044(13)

loop_
_atom_type_symbol
_atom_type_description
_atom_type_scat_dispersion_real
_atom_type_scat_dispersion_imag
_atom_type_scat_source
C C 0.0033 0.0016 'International Tables Vol C Tables 4.2.6.8 and 6.1.1.4'
H H 0.0000 0.0000 'International Tables Vol C Tables 4.2.6.8 and 6.1.1.4'
N N 0.0061 0.0033 'International Tables Vol C Tables 4.2.6.8 and 6.1.1.4'
O O 0.0106 0.0060 'International Tables Vol C Tables 4.2.6.8 and 6.1.1.4'
Cu Cu 0.3201 1.2651 'International Tables Vol C Tables 4.2.6.8 and 6.1.1.4'

loop_
_exptl_crystal_face_index_h
_exptl_crystal_face_index_k
_exptl_crystal_face_index_l
_exptl_crystal_face_perp_dist
_exptl_oxdiff_crystal_face_indexfrac_h
_exptl_oxdiff_crystal_face_indexfrac_k
_exptl_oxdiff_crystal_face_indexfrac_l
_exptl_oxdiff_crystal_face_x
_exptl_oxdiff_crystal_face_y
_exptl_oxdiff_crystal_face_z
9 9 0 0.0796 9.0000 9.0000 0.0000 -0.5989 -0.6091 -0.5524
8 2 10 0.1150 8.0000 2.0000 10.0000 -0.8769 -0.4601 0.1163
10 -7 2 0.1288 10.0000 -7.0000 2.0000 -0.9757 0.3212 0.0946
0 -11 -11 0.0717 0.0000 -11.0000 -11.0000 0.1102 1.0041 -0.0142
0 11 11 0.0563 0.0000 11.0000 11.0000 -0.1102 -1.0041 0.0142
-12 -1 10 0.1136 -12.0000 -1.0000 10.0000 0.7135 -0.1628 0.7123
-11 -3 11 0.1141 -11.0000 -3.0000 11.0000 0.5759 -0.0733 0.8008
-4 -13 3 0.1039 -4.0000 -13.0000 3.0000 0.0528 0.7424 0.6951
-1 8 -14 0.1393 -1.0000 8.0000 -14.0000 0.5582 -0.0834 -0.8111
-9 9 0 0.1531 -9.0000 9.0000 0.0000 0.8738 -0.5093 -0.1163
-8 -3 -9 0.1606 -8.0000 -3.0000 -9.0000 0.8364 0.4931 -0.0407
-5 8 15 0.0796 -5.0000 8.0000 15.0000 0.1518 -0.9066 0.4006

loop_
_geom_angle_atom_site_label_1
_geom_angle_atom_site_label_2
_geom_angle_atom_site_label_3
_geom_angle
_geom_angle_site_symmetry_3
N1 Cu1 O2 87.64(9) 2_655
N2 Cu1 N1 80.35(9) .
N2 Cu1 N3 169.92(10) .
N2 Cu1 O2 87.48(8) 2_655
N3 Cu1 N1 94.47(10) .
N3 Cu1 O2 101.01(9) 2_655
O1 Cu1 N1 167.72(9) .
O1 Cu1 N2 92.40(9) .
O1 Cu1 N3 91.13(10) .
O1 Cu1 O2 102.03(9) 2_655
C11 N1 Cu1 129.02(19) .
C11 N1 C15 118.2(2) .
C15 N1 Cu1 112.67(18) .
C16 N2 Cu1 115.77(19) .
C16 N2 C17 122.0(2) .
C17 N2 Cu1 122.18(16) .
C1 N3 Cu1 141.7(3) .
N3 C1 O3 176.2(4) .
C19 O1 Cu1 130.74(18) .
C19 O2 Cu1 123.32(19) 2_645
N1 C11 H11 118.9 .
N1 C11 C12 122.1(3) .
C12 C11 H11 118.9 .
C11 C12 H12 120.4 .
C13 C12 C11 119.1(3) .
C13 C12 H12 120.4 .
C12 C13 H13 120.2 .
C12 C13 C14 119.5(3) .
C14 C13 H13 120.2 .
C13 C14 H14 120.9 .
C13 C14 C15 118.2(3) .
C15 C14 H14 120.9 .
N1 C15 C14 122.7(3) .
N1 C15 C16 113.9(2) .
C14 C15 C16 123.4(3) .
N2 C16 C15 117.2(2) .
N2 C16 H16 121.4 .
C15 C16 H16 121.4 .
N2 C17 H17A 109.6 .
N2 C17 H17B 109.6 .
N2 C17 C18 110.5(2) .
H17A C17 H17B 108.1 .
C18 C17 H17A 109.6 .
C18 C17 H17B 109.6 .
C17 C18 H18A 108.7 .
C17 C18 H18B 108.7 .
C17 C18 C19 114.1(2) .
H18A C18 H18B 107.6 .
C19 C18 H18A 108.7 .
C19 C18 H18B 108.7 .
O1 C19 C18 119.4(2) .
O2 C19 O1 122.3(3) .
O2 C19 C18 118.2(3) .

loop_
_geom_bond_atom_site_label_1
_geom_bond_atom_site_label_2
_geom_bond_distance
_geom_bond_site_symmetry_2
Cu1 N1 2.033(2) .
Cu1 N2 1.978(2) .
Cu1 N3 1.979(3) .
Cu1 O1 1.938(2) .
Cu1 O2 2.264(2) 2_655
N1 C11 1.328(4) .
N1 C15 1.346(3) .
N2 C16 1.268(3) .
N2 C17 1.453(3) .
N3 C1 1.071(4) .
C1 O3 1.222(4) .
O1 C19 1.258(4) .
O2 Cu1 2.264(2) 2_645
O2 C19 1.235(3) .
C11 H11 0.9300 .
C11 C12 1.386(4) .
C12 H12 0.9300 .
C12 C13 1.365(4) .
C13 H13 0.9300 .
C13 C14 1.377(4) .
C14 H14 0.9300 .
C14 C15 1.377(4) .
C15 C16 1.460(4) .
C16 H16 0.9300 .
C17 H17A 0.9700 .
C17 H17B 0.9700 .
C17 C18 1.505(4) .
C18 H18A 0.9700 .
C18 H18B 0.9700 .
C18 C19 1.522(4) .

loop_
_geom_torsion_atom_site_label_1
_geom_torsion_atom_site_label_2
_geom_torsion_atom_site_label_3
_geom_torsion_atom_site_label_4
_geom_torsion
_geom_torsion_site_symmetry_1
Cu1 N1 C11 C12 -177.8(2) .
Cu1 N1 C15 C14 178.2(2) .
Cu1 N1 C15 C16 -2.1(3) .
Cu1 N2 C16 C15 1.6(3) .
Cu1 N2 C17 C18 -46.3(3) .
Cu1 O1 C19 O2 -178.5(2) .
Cu1 O1 C19 C18 4.0(4) .
Cu1 O2 C19 O1 115.0(3) 2_645
Cu1 O2 C19 C18 -67.5(3) 2_645
N1 C11 C12 C13 0.1(5) .
N1 C15 C16 N2 0.4(4) .
N2 C17 C18 C19 66.5(3) .
C11 N1 C15 C14 1.3(4) .
C11 N1 C15 C16 -179.1(2) .
C11 C12 C13 C14 1.4(5) .
C12 C13 C14 C15 -1.5(5) .
C13 C14 C15 N1 0.2(4) .
C13 C14 C15 C16 -179.4(3) .
C14 C15 C16 N2 -180.0(3) .
C15 N1 C11 C12 -1.4(4) .
C16 N2 C17 C18 136.2(3) .
C17 N2 C16 C15 179.3(2) .
C17 C18 C19 O1 -46.4(4) .
C17 C18 C19 O2 136.0(3) .
